data_7719728
loop_
_publ_author_name
'Song, Yixin'
'Yu, Hongwei'
'Wu, Hongping'
'Hu, Zhanggui'
'Wang, Jiyang'
'Wu, Yicheng'

_publ_section_title
;
 Synthesising a series of promising ultraviolet nonlinear optical
 materials with the aid of the flexibility of isolated
 [B<sub>5</sub>O<sub>10</sub>] groups.
;
_journal_issue 44
_journal_name_full 'Dalton transactions (Cambridge, England : 2003)'
_journal_page_first 16356
_journal_page_last 16362
_journal_paper_doi 10.1039/d5dt01944c
_journal_volume 54
_journal_year 2025
_chemical_formula_sum 'B45 K21 O90 Sc5.89 Sr2.51'
_chemical_formula_weight 3231.82
_space_group_crystal_system trigonal
_space_group_IT_number 155
_space_group_name_Hall 'R 3 2"'
_space_group_name_H-M_alt 'R 3 2 :H'
_audit_block_doi 10.5517/ccdc.csd.cc2p2pl2
_audit_creation_method SHELXL-2018/3
_audit_update_record
;
2025-07-23 deposited with the CCDC.	2025-10-07 downloaded from the CCDC.
;
_cell_angle_alpha 90
_cell_angle_beta 90
_cell_angle_gamma 120
_cell_formula_units_Z 1
_cell_length_a 13.1081(6)
_cell_length_b 13.1081(6)
_cell_length_c 14.7851(10)
_cell_measurement_reflns_used 1469
_cell_measurement_temperature 273(2)
_cell_measurement_theta_max 26.49
_cell_measurement_theta_min 3.11
_cell_volume 2200.1(2)
_computing_structure_refinement 'SHELXL-2018/3 (Sheldrick, 2018)'
_computing_structure_solution 'SHELXT 2018/2 (Sheldrick, 2018)'
_diffrn_ambient_temperature 273(2)
_diffrn_measured_fraction_theta_full 1.000
_diffrn_measured_fraction_theta_max 1.000
_diffrn_measurement_device_type Bruker
_diffrn_radiation_type MoK\a
_diffrn_radiation_wavelength 0.71073
_diffrn_reflns_av_R_equivalents 0.0790
_diffrn_reflns_av_unetI/netI 0.0580
_diffrn_reflns_Laue_measured_fraction_full 1.000
_diffrn_reflns_Laue_measured_fraction_max 1.000
_diffrn_reflns_limit_h_max 14
_diffrn_reflns_limit_h_min -16
_diffrn_reflns_limit_k_max 16
_diffrn_reflns_limit_k_min -16
_diffrn_reflns_limit_l_max 19
_diffrn_reflns_limit_l_min -19
_diffrn_reflns_number 6556
_diffrn_reflns_point_group_measured_fraction_full 0.999
_diffrn_reflns_point_group_measured_fraction_max 0.999
_diffrn_reflns_theta_full 25.242
_diffrn_reflns_theta_max 27.490
_diffrn_reflns_theta_min 2.262
_exptl_absorpt_coefficient_mu 3.070
_exptl_crystal_colour white
_exptl_crystal_density_diffrn 2.439
_exptl_crystal_description lumpy
_exptl_crystal_F_000 1563
_refine_diff_density_max 0.430
_refine_diff_density_min -0.595
_refine_diff_density_rms 0.101
_refine_ls_abs_structure_details
;
 Refined as an inversion twin.
;
_refine_ls_abs_structure_Flack 0.10(4)
_refine_ls_extinction_method none
_refine_ls_goodness_of_fit_ref 0.829
_refine_ls_hydrogen_treatment undef
_refine_ls_matrix_type full
_refine_ls_number_parameters 89
_refine_ls_number_reflns 1127
_refine_ls_number_restraints 0
_refine_ls_restrained_S_all 0.829
_refine_ls_R_factor_all 0.0596
_refine_ls_R_factor_gt 0.0406
_refine_ls_shift/su_max 0.000
_refine_ls_shift/su_mean 0.000
_refine_ls_structure_factor_coef Fsqd
_refine_ls_weighting_details 'w=1/[\s^2^(Fo^2^)+(0.0654P)^2^+18.3939P] where P=(Fo^2^+2Fc^2^)/3'
_refine_ls_weighting_scheme calc
_refine_ls_wR_factor_gt 0.0933
_refine_ls_wR_factor_ref 0.1076
_reflns_Friedel_coverage 0.766
_reflns_Friedel_fraction_full 0.997
_reflns_Friedel_fraction_max 0.998
_reflns_number_gt 944
_reflns_number_total 1127
_reflns_threshold_expression 'I > 2\s(I)'
_cod_data_source_file d5dt01944c2.cif
_cod_data_source_block 1_a
_cod_depositor_comments 'Adding full bibliography for 7719727--7719734.cif.'
_cod_original_cell_volume 2200.1(3)
_cod_database_code 7719728
_shelx_shelxl_version_number 2018/3
_shelx_space_group_comment
;
The symmetry employed for this shelxl refinement is uniquely defined
by the following loop, which should always be used as a source of
symmetry information in preference to the above space-group names.
They are only intended as comments.
;

loop_
_space_group_symop_operation_xyz
'x, y, z'
'-y, x-y, z'
'-x+y, -x, z'
'y, x, -z'
'x-y, -y, -z'
'-x, -x+y, -z'
'x+2/3, y+1/3, z+1/3'
'-y+2/3, x-y+1/3, z+1/3'
'-x+y+2/3, -x+1/3, z+1/3'
'y+2/3, x+1/3, -z+1/3'
'x-y+2/3, -y+1/3, -z+1/3'
'-x+2/3, -x+y+1/3, -z+1/3'
'x+1/3, y+2/3, z+2/3'
'-y+1/3, x-y+2/3, z+2/3'
'-x+y+1/3, -x+2/3, z+2/3'
'y+1/3, x+2/3, -z+2/3'
'x-y+1/3, -y+2/3, -z+2/3'
'-x+1/3, -x+y+2/3, -z+2/3'

loop_
_atom_site_label
_atom_site_type_symbol
_atom_site_fract_x
_atom_site_fract_y
_atom_site_fract_z
_atom_site_U_iso_or_equiv
_atom_site_adp_type
_atom_site_occupancy
_atom_site_site_symmetry_order
_atom_site_calc_flag
_atom_site_refinement_flags_posn
_atom_site_refinement_flags_adp
_atom_site_refinement_flags_occupancy
_atom_site_disorder_assembly
_atom_site_disorder_group
Sc2 Sc 0.000000 0.000000 0.500000 0.0187(8) Uani 0.428(4) 6 d S T P . .
Sr2 Sr 0.000000 0.000000 0.500000 0.0187(8) Uani 0.369(9) 6 d S T P . .
Sr1 Sr 0.666667 0.333333 0.61274(11) 0.0160(6) Uani 0.233(12) 3 d S T P . .
Sc1 Sc 0.666667 0.333333 0.61274(11) 0.0160(6) Uani 0.767(12) 3 d S T P . .
K1 K 0.53895(18) 0.53895(18) 0.500000 0.0273(6) Uani 1 2 d S T P . .
K2 K 0.666667 0.333333 0.333333 0.0328(9) Uani 1 6 d S T P . .
K3 K 0.333333 0.1549(2) 0.666667 0.0397(7) Uani 1 2 d S T P . .
O1 O 0.1388(5) 0.0641(6) 0.3936(5) 0.0586(19) Uani 1 1 d . . . . .
O2 O 0.5068(5) 0.2320(5) 0.5405(3) 0.0322(14) Uani 1 1 d . . . . .
O3 O 0.4831(4) 0.3306(4) 0.4136(3) 0.0248(12) Uani 1 1 d . . . . .
O4 O 0.3014(5) 0.2283(5) 0.3281(4) 0.0361(14) Uani 1 1 d . . . . .
O5 O 0.3256(4) 0.1494(6) 0.4660(4) 0.0458(17) Uani 1 1 d . . . . .
B1 B 0.4175(10) 0.333333 0.333333 0.027(3) Uani 1 2 d S T P . .
B2 B 0.4418(7) 0.2392(7) 0.4744(5) 0.0255(19) Uani 1 1 d . . . . .
B3 B 0.2532(8) 0.1461(8) 0.3951(8) 0.037(2) Uani 1 1 d . . . . .

loop_
_atom_site_aniso_label
_atom_site_aniso_U_11
_atom_site_aniso_U_22
_atom_site_aniso_U_33
_atom_site_aniso_U_23
_atom_site_aniso_U_13
_atom_site_aniso_U_12
Sc2 0.0214(10) 0.0214(10) 0.0132(12) 0.000 0.000 0.0107(5)
Sr2 0.0214(10) 0.0214(10) 0.0132(12) 0.000 0.000 0.0107(5)
Sr1 0.0147(6) 0.0147(6) 0.0185(8) 0.000 0.000 0.0074(3)
Sc1 0.0147(6) 0.0147(6) 0.0185(8) 0.000 0.000 0.0074(3)
K1 0.0307(10) 0.0307(10) 0.0256(11) -0.0012(4) 0.0012(4) 0.0192(11)
K2 0.0207(12) 0.0207(12) 0.057(2) 0.000 0.000 0.0104(6)
K3 0.0539(18) 0.0342(11) 0.0377(12) 0.0120(5) 0.0239(11) 0.0269(9)
O1 0.013(3) 0.031(4) 0.118(5) 0.008(5) -0.001(3) 0.001(3)
O2 0.035(3) 0.038(4) 0.031(3) 0.007(2) 0.006(2) 0.024(3)
O3 0.023(3) 0.023(3) 0.018(2) 0.002(2) 0.001(2) 0.003(2)
O4 0.024(3) 0.035(3) 0.041(3) -0.004(3) -0.004(3) 0.008(3)
O5 0.020(3) 0.033(4) 0.067(4) 0.024(3) 0.007(3) 0.001(3)
B1 0.028(5) 0.024(6) 0.028(6) -0.004(4) -0.002(2) 0.012(3)
B2 0.022(4) 0.021(5) 0.028(4) 0.003(3) 0.011(3) 0.007(3)
B3 0.016(4) 0.023(5) 0.070(6) -0.002(4) 0.008(4) 0.009(3)

loop_
_atom_type_symbol
_atom_type_description
_atom_type_scat_dispersion_real
_atom_type_scat_dispersion_imag
_atom_type_scat_source
B B 0.0013 0.0007 'International Tables Vol C Tables 4.2.6.8 and 6.1.1.4'
K K 0.2009 0.2494 'International Tables Vol C Tables 4.2.6.8 and 6.1.1.4'
O O 0.0106 0.0060 'International Tables Vol C Tables 4.2.6.8 and 6.1.1.4'
Sc Sc 0.2519 0.3716 'International Tables Vol C Tables 4.2.6.8 and 6.1.1.4'
Sr Sr -1.5307 3.2498 'International Tables Vol C Tables 4.2.6.8 and 6.1.1.4'

loop_
_geom_angle_atom_site_label_1
_geom_angle_atom_site_label_2
_geom_angle_atom_site_label_3
_geom_angle
_geom_angle_site_symmetry_1
_geom_angle_site_symmetry_3
_geom_angle_publ_flag
O1 Sc2 O1 176.4(4) 3 4_556 ?
O1 Sc2 O1 106.7(4) 3 5_556 ?
O1 Sc2 O1 75.6(3) 4_556 5_556 ?
O1 Sc2 O1 75.6(3) 3 2 ?
O1 Sc2 O1 102.2(4) 4_556 2 ?
O1 Sc2 O1 176.4(4) 5_556 2 ?
O1 Sc2 O1 102.2(4) 3 6_556 ?
O1 Sc2 O1 75.6(3) 4_556 6_556 ?
O1 Sc2 O1 75.6(3) 5_556 6_556 ?
O1 Sc2 O1 106.7(4) 2 6_556 ?
O1 Sc2 O1 75.6(3) 3 . ?
O1 Sc2 O1 106.7(4) 4_556 . ?
O1 Sc2 O1 102.2(4) 5_556 . ?
O1 Sc2 O1 75.6(3) 2 . ?
O1 Sc2 O1 176.4(4) 6_556 . ?
O1 Sc2 Sr1 45.06(16) 3 13_444 ?
O1 Sc2 Sr1 134.94(16) 4_556 13_444 ?
O1 Sc2 Sr1 134.94(16) 5_556 13_444 ?
O1 Sc2 Sr1 45.06(16) 2 13_444 ?
O1 Sc2 Sr1 134.94(16) 6_556 13_444 ?
O1 Sc2 Sr1 45.06(16) . 13_444 ?
O1 Sc2 Sr1 134.94(16) 3 10_446 ?
O1 Sc2 Sr1 45.06(16) 4_556 10_446 ?
O1 Sc2 Sr1 45.06(16) 5_556 10_446 ?
O1 Sc2 Sr1 134.94(16) 2 10_446 ?
O1 Sc2 Sr1 45.06(16) 6_556 10_446 ?
O1 Sc2 Sr1 134.94(16) . 10_446 ?
Sr1 Sc2 Sr1 180.0 13_444 10_446 ?
O2 Sc1 O2 96.94(18) 2_655 . ?
O2 Sc1 O2 96.94(18) 2_655 3_665 ?
O2 Sc1 O2 96.94(18) . 3_665 ?
O2 Sc1 O1 88.7(2) 2_655 7 ?
O2 Sc1 O1 161.1(2) . 7 ?
O2 Sc1 O1 100.3(2) 3_665 7 ?
O2 Sc1 O1 100.3(2) 2_655 9 ?
O2 Sc1 O1 88.7(2) . 9 ?
O2 Sc1 O1 161.1(2) 3_665 9 ?
O1 Sc1 O1 72.5(2) 7 9 ?
O2 Sc1 O1 161.1(2) 2_655 8 ?
O2 Sc1 O1 100.3(2) . 8 ?
O2 Sc1 O1 88.7(2) 3_665 8 ?
O1 Sc1 O1 72.5(2) 7 8 ?
O1 Sc1 O1 72.5(2) 9 8 ?
O2 Sc1 Sc2 120.19(14) 2_655 7 ?
O2 Sc1 Sc2 120.18(14) . 7 ?
O2 Sc1 Sc2 120.18(14) 3_665 7 ?
O1 Sc1 Sc2 43.05(15) 7 7 ?
O1 Sc1 Sc2 43.05(15) 9 7 ?
O1 Sc1 Sc2 43.05(15) 8 7 ?
O2 Sc1 K3 42.53(14) 2_655 2_655 ?
O2 Sc1 K3 116.19(15) . 2_655 ?
O2 Sc1 K3 127.32(15) 3_665 2_655 ?
O1 Sc1 K3 57.8(2) 7 2_655 ?
O1 Sc1 K3 64.3(2) 9 2_655 ?
O1 Sc1 K3 121.00(16) 8 2_655 ?
Sc2 Sc1 K3 78.11(2) 7 2_655 ?
O2 Sc1 K3 116.19(15) 2_655 3_665 ?
O2 Sc1 K3 127.32(15) . 3_665 ?
O2 Sc1 K3 42.53(14) 3_665 3_665 ?
O1 Sc1 K3 64.3(2) 7 3_665 ?
O1 Sc1 K3 121.00(16) 9 3_665 ?
O1 Sc1 K3 57.8(2) 8 3_665 ?
Sc2 Sc1 K3 78.11(2) 7 3_665 ?
K3 Sc1 K3 115.870(15) 2_655 3_665 ?
O2 Sc1 K3 127.32(15) 2_655 . ?
O2 Sc1 K3 42.53(14) . . ?
O2 Sc1 K3 116.19(15) 3_665 . ?
O1 Sc1 K3 121.00(16) 7 . ?
O1 Sc1 K3 57.8(2) 9 . ?
O1 Sc1 K3 64.3(2) 8 . ?
Sc2 Sc1 K3 78.11(2) 7 . ?
K3 Sc1 K3 115.870(15) 2_655 . ?
K3 Sc1 K3 115.871(15) 3_665 . ?
O2 Sc1 K2 59.82(14) 2_655 . ?
O2 Sc1 K2 59.82(14) . . ?
O2 Sc1 K2 59.82(14) 3_665 . ?
O1 Sc1 K2 136.95(15) 7 . ?
O1 Sc1 K2 136.95(15) 9 . ?
O1 Sc1 K2 136.95(15) 8 . ?
Sc2 Sc1 K2 180.0 7 . ?
K3 Sc1 K2 101.89(2) 2_655 . ?
K3 Sc1 K2 101.89(2) 3_665 . ?
K3 Sc1 K2 101.89(2) . . ?
O2 Sc1 K1 67.28(15) 2_655 2_655 ?
O2 Sc1 K1 39.13(15) . 2_655 ?
O2 Sc1 K1 123.95(15) 3_665 2_655 ?
O1 Sc1 K1 130.7(2) 7 2_655 ?
O1 Sc1 K1 70.69(15) 9 2_655 ?
O1 Sc1 K1 123.7(2) 8 2_655 ?
Sc2 Sc1 K1 113.58(2) 7 2_655 ?
K3 Sc1 K1 77.06(5) 2_655 2_655 ?
K3 Sc1 K1 164.92(5) 3_665 2_655 ?
K3 Sc1 K1 60.38(5) . 2_655 ?
K2 Sc1 K1 66.42(2) . 2_655 ?
O3 K1 O3 102.3(2) . 4_556 ?
O3 K1 O2 73.80(15) . 3_665 ?
O3 K1 O2 133.11(15) 4_556 3_665 ?
O3 K1 O2 133.11(15) . 6_666 ?
O3 K1 O2 73.80(15) 4_556 6_666 ?
O2 K1 O2 142.4(2) 3_665 6_666 ?
O3 K1 O4 50.03(15) . 17 ?
O3 K1 O4 88.37(15) 4_556 17 ?
O2 K1 O4 117.72(14) 3_665 17 ?
O2 K1 O4 83.11(15) 6_666 17 ?
O3 K1 O4 88.36(15) . 8 ?
O3 K1 O4 50.03(15) 4_556 8 ?
O2 K1 O4 83.11(15) 3_665 8 ?
O2 K1 O4 117.72(14) 6_666 8 ?
O4 K1 O4 115.3(3) 17 8 ?
O3 K1 O5 157.41(14) . 6_666 ?
O3 K1 O5 97.58(14) 4_556 6_666 ?
O2 K1 O5 100.05(16) 3_665 6_666 ?
O2 K1 O5 44.17(16) 6_666 6_666 ?
O4 K1 O5 120.84(18) 17 6_666 ?
O4 K1 O5 112.82(15) 8 6_666 ?
O3 K1 O5 97.58(14) . 3_665 ?
O3 K1 O5 157.41(14) 4_556 3_665 ?
O2 K1 O5 44.17(16) 3_665 3_665 ?
O2 K1 O5 100.05(16) 6_666 3_665 ?
O4 K1 O5 112.82(15) 17 3_665 ?
O4 K1 O5 120.84(18) 8 3_665 ?
O5 K1 O5 65.41(18) 6_666 3_665 ?
O3 K1 B2 156.51(18) . 6_666 ?
O3 K1 B2 77.09(17) 4_556 6_666 ?
O2 K1 B2 123.98(19) 3_665 6_666 ?
O2 K1 B2 23.68(18) 6_666 6_666 ?
O4 K1 B2 106.69(18) 17 6_666 ?
O4 K1 B2 107.74(17) 8 6_666 ?
O5 K1 B2 24.42(17) 6_666 6_666 ?
O5 K1 B2 88.83(18) 3_665 6_666 ?
O3 K1 B2 77.09(17) . 3_665 ?
O3 K1 B2 156.51(18) 4_556 3_665 ?
O2 K1 B2 23.68(18) 3_665 3_665 ?
O2 K1 B2 123.98(19) 6_666 3_665 ?
O4 K1 B2 107.74(17) 17 3_665 ?
O4 K1 B2 106.69(18) 8 3_665 ?
O5 K1 B2 88.83(18) 6_666 3_665 ?
O5 K1 B2 24.42(17) 3_665 3_665 ?
B2 K1 B2 112.8(3) 6_666 3_665 ?
O3 K1 B1 25.03(18) . . ?
O3 K1 B1 96.7(2) 4_556 . ?
O2 K1 B1 95.5(2) 3_665 . ?
O2 K1 B1 108.08(18) 6_666 . ?
O4 K1 B1 25.02(19) 17 . ?
O4 K1 B1 103.42(14) 8 . ?
O5 K1 B1 141.88(12) 6_666 . ?
O5 K1 B1 105.9(2) 3_665 . ?
B2 K1 B1 131.6(2) 6_666 . ?
B2 K1 B1 91.9(2) 3_665 . ?
O3 K1 B1 96.7(2) . 8 ?
O3 K1 B1 25.03(18) 4_556 8 ?
O2 K1 B1 108.08(18) 3_665 8 ?
O2 K1 B1 95.5(2) 6_666 8 ?
O4 K1 B1 103.42(14) 17 8 ?
O4 K1 B1 25.02(19) 8 8 ?
O5 K1 B1 105.9(2) 6_666 8 ?
O5 K1 B1 141.88(12) 3_665 8 ?
B2 K1 B1 91.9(2) 6_666 8 ?
B2 K1 B1 131.6(2) 3_665 8 ?
B1 K1 B1 101.9(3) . 8 ?
O3 K2 O3 128.1(2) 17 2_655 ?
O3 K2 O3 125.5(2) 17 3_665 ?
O3 K2 O3 101.74(12) 2_655 3_665 ?
O3 K2 O3 52.8(2) 17 . ?
O3 K2 O3 101.74(12) 2_655 . ?
O3 K2 O3 101.74(12) 3_665 . ?
O3 K2 O3 101.74(12) 17 18_655 ?
O3 K2 O3 125.5(2) 2_655 18_655 ?
O3 K2 O3 52.8(2) 3_665 18_655 ?
O3 K2 O3 128.1(2) . 18_655 ?
O3 K2 O3 101.74(12) 17 16_545 ?
O3 K2 O3 52.8(2) 2_655 16_545 ?
O3 K2 O3 128.1(2) 3_665 16_545 ?
O3 K2 O3 125.5(2) . 16_545 ?
O3 K2 O3 101.73(12) 18_655 16_545 ?
O3 K2 B1 117.24(10) 17 2_655 ?
O3 K2 B1 26.41(10) 2_655 2_655 ?
O3 K2 B1 117.25(10) 3_665 2_655 ?
O3 K2 B1 115.96(10) . 2_655 ?
O3 K2 B1 115.96(10) 18_655 2_655 ?
O3 K2 B1 26.41(10) 16_545 2_655 ?
O3 K2 B1 115.97(10) 17 3_665 ?
O3 K2 B1 115.96(10) 2_655 3_665 ?
O3 K2 B1 26.41(10) 3_665 3_665 ?
O3 K2 B1 117.25(10) . 3_665 ?
O3 K2 B1 26.41(10) 18_655 3_665 ?
O3 K2 B1 117.25(10) 16_545 3_665 ?
B1 K2 B1 120.000(1) 2_655 3_665 ?
O3 K2 B1 26.41(10) 17 . ?
O3 K2 B1 117.25(10) 2_655 . ?
O3 K2 B1 115.96(10) 3_665 . ?
O3 K2 B1 26.41(10) . . ?
O3 K2 B1 117.25(10) 18_655 . ?
O3 K2 B1 115.96(10) 16_545 . ?
B1 K2 B1 119.999(2) 2_655 . ?
B1 K2 B1 120.0 3_665 . ?
O3 K2 B2 69.67(18) 17 . ?
O3 K2 B2 78.08(18) 2_655 . ?
O3 K2 B2 106.31(17) 3_665 . ?
O3 K2 B2 23.66(18) . . ?
O3 K2 B2 148.47(18) 18_655 . ?
O3 K2 B2 109.68(18) 16_545 . ?
B1 K2 B2 94.16(15) 2_655 . ?
B1 K2 B2 129.24(15) 3_665 . ?
B1 K2 B2 45.15(15) . . ?
O3 K2 B2 23.66(18) 17 17 ?
O3 K2 B2 148.47(19) 2_655 17 ?
O3 K2 B2 109.68(18) 3_665 17 ?
O3 K2 B2 69.68(18) . 17 ?
O3 K2 B2 78.08(18) 18_655 17 ?
O3 K2 B2 106.31(17) 16_545 17 ?
B1 K2 B2 129.24(15) 2_655 17 ?
B1 K2 B2 94.17(15) 3_665 17 ?
B1 K2 B2 45.15(15) . 17 ?
B2 K2 B2 90.3(3) . 17 ?
O3 K2 B2 148.47(19) 17 2_655 ?
O3 K2 B2 23.66(18) 2_655 2_655 ?
O3 K2 B2 78.08(18) 3_665 2_655 ?
O3 K2 B2 106.31(17) . 2_655 ?
O3 K2 B2 109.67(18) 18_655 2_655 ?
O3 K2 B2 69.67(18) 16_545 2_655 ?
B1 K2 B2 45.15(15) 2_655 2_655 ?
B1 K2 B2 94.16(15) 3_665 2_655 ?
B1 K2 B2 129.24(15) . 2_655 ?
B2 K2 B2 84.4(2) . 2_655 ?
B2 K2 B2 171.7(3) 17 2_655 ?
O2 K3 O2 174.7(3) 12_556 . ?
O2 K3 O4 111.25(17) 12_556 8 ?
O2 K3 O4 73.88(16) . 8 ?
O2 K3 O4 73.88(16) 12_556 4_556 ?
O2 K3 O4 111.25(17) . 4_556 ?
O4 K3 O4 49.2(2) 8 4_556 ?
O2 K3 O5 131.65(16) 12_556 . ?
O2 K3 O5 48.30(16) . . ?
O4 K3 O5 89.51(17) 8 . ?
O4 K3 O5 91.21(18) 4_556 . ?
O2 K3 O5 48.30(16) 12_556 12_556 ?
O2 K3 O5 131.66(16) . 12_556 ?
O4 K3 O5 91.21(18) 8 12_556 ?
O4 K3 O5 89.51(17) 4_556 12_556 ?
O5 K3 O5 179.2(3) . 12_556 ?
O2 K3 B2 25.1(2) 12_556 12_556 ?
O2 K3 B2 156.5(2) . 12_556 ?
O4 K3 B2 94.23(19) 8 12_556 ?
O4 K3 B2 72.3(2) 4_556 12_556 ?
O5 K3 B2 154.04(19) . 12_556 ?
O5 K3 B2 26.19(18) 12_556 12_556 ?
O2 K3 B2 156.5(2) 12_556 . ?
O2 K3 B2 25.1(2) . . ?
O4 K3 B2 72.3(2) 8 . ?
O4 K3 B2 94.23(19) 4_556 . ?
O5 K3 B2 26.19(18) . . ?
O5 K3 B2 154.04(19) 12_556 . ?
B2 K3 B2 165.5(3) 12_556 . ?
O2 K3 O1 61.40(17) 12_556 5_556 ?
O2 K3 O1 116.45(18) . 5_556 ?
O4 K3 O1 133.56(16) 8 5_556 ?
O4 K3 O1 87.78(15) 4_556 5_556 ?
O5 K3 O1 72.55(16) . 5_556 ?
O5 K3 O1 107.16(16) 12_556 5_556 ?
B2 K3 O1 86.5(2) 12_556 5_556 ?
B2 K3 O1 98.7(2) . 5_556 ?
O2 K3 O1 116.45(18) 12_556 9 ?
O2 K3 O1 61.40(17) . 9 ?
O4 K3 O1 87.78(15) 8 9 ?
O4 K3 O1 133.56(16) 4_556 9 ?
O5 K3 O1 107.16(16) . 9 ?
O5 K3 O1 72.55(16) 12_556 9 ?
B2 K3 O1 98.7(2) 12_556 9 ?
B2 K3 O1 86.5(2) . 9 ?
O1 K3 O1 138.1(2) 5_556 9 ?
O2 K3 B3 76.5(2) 12_556 4_556 ?
O2 K3 B3 107.6(2) . 4_556 ?
O4 K3 B3 65.29(19) 8 4_556 ?
O4 K3 B3 23.02(19) 4_556 4_556 ?
O5 K3 B3 73.7(2) . 4_556 ?
O5 K3 B3 106.9(2) 12_556 4_556 ?
B2 K3 B3 84.6(2) 12_556 4_556 ?
B2 K3 B3 84.8(3) . 4_556 ?
O1 K3 B3 68.60(17) 5_556 4_556 ?
O1 K3 B3 153.06(18) 9 4_556 ?
O2 K3 B3 107.6(2) 12_556 8 ?
O2 K3 B3 76.5(2) . 8 ?
O4 K3 B3 23.02(19) 8 8 ?
O4 K3 B3 65.29(19) 4_556 8 ?
O5 K3 B3 106.9(2) . 8 ?
O5 K3 B3 73.7(2) 12_556 8 ?
B2 K3 B3 84.8(3) 12_556 8 ?
B2 K3 B3 84.6(2) . 8 ?
O1 K3 B3 153.06(18) 5_556 8 ?
O1 K3 B3 68.60(17) 9 8 ?
B3 K3 B3 85.2(3) 4_556 8 ?
B3 O1 Sc2 131.8(7) . . ?
B3 O1 Sr1 131.8(7) . 13_444 ?
Sc2 O1 Sr1 91.89(19) . 13_444 ?
B3 O1 K3 95.9(5) . 14_544 ?
Sc2 O1 K3 108.6(3) . 14_544 ?
Sr1 O1 K3 85.6(2) 13_444 14_544 ?
B2 O2 Sc1 142.3(5) . . ?
B2 O2 K3 94.8(4) . . ?
Sc1 O2 K3 105.6(2) . . ?
B2 O2 K1 96.9(5) . 2_655 ?
Sc1 O2 K1 112.8(2) . 2_655 ?
K3 O2 K1 93.26(17) . 2_655 ?
B2 O3 B1 124.5(5) . . ?
B2 O3 K2 105.2(4) . . ?
B1 O3 K2 100.1(5) . . ?
B2 O3 K1 110.7(4) . . ?
B1 O3 K1 102.6(3) . . ?
K2 O3 K1 113.65(18) . . ?
B3 O4 B1 124.0(6) . . ?
B3 O4 K1 111.0(5) . 15_554 ?
B1 O4 K1 98.9(4) . 15_554 ?
B3 O4 K3 101.7(5) . 15_554 ?
B1 O4 K3 100.3(5) . 15_554 ?
K1 O4 K3 122.14(19) 15_554 15_554 ?
B2 O5 B3 122.2(6) . . ?
B2 O5 K3 83.1(4) . . ?
B3 O5 K3 139.8(5) . . ?
B2 O5 K1 78.5(4) . 2_655 ?
B3 O5 K1 131.2(6) . 2_655 ?
K3 O5 K1 80.72(15) . 2_655 ?
O4 B1 O4 110.1(10) . 17 ?
O4 B1 O3 111.5(3) . . ?
O4 B1 O3 108.3(3) 17 . ?
O4 B1 O3 108.3(3) . 17 ?
O4 B1 O3 111.5(3) 17 17 ?
O3 B1 O3 107.1(9) . 17 ?
O4 B1 K2 124.9(5) . . ?
O4 B1 K2 124.9(5) 17 . ?
O3 B1 K2 53.5(4) . . ?
O3 B1 K2 53.5(4) 17 . ?
O4 B1 K1 129.9(4) . . ?
O4 B1 K1 56.0(2) 17 . ?
O3 B1 K1 52.38(19) . . ?
O3 B1 K1 121.7(4) 17 . ?
K2 B1 K1 85.9(2) . . ?
O4 B1 K1 56.0(2) . 15_554 ?
O4 B1 K1 129.9(4) 17 15_554 ?
O3 B1 K1 121.7(4) . 15_554 ?
O3 B1 K1 52.38(19) 17 15_554 ?
K2 B1 K1 85.9(2) . 15_554 ?
K1 B1 K1 171.8(4) . 15_554 ?
O4 B1 K3 55.1(5) . 15_554 ?
O4 B1 K3 55.1(5) 17 15_554 ?
O3 B1 K3 126.5(4) . 15_554 ?
O3 B1 K3 126.5(4) 17 15_554 ?
K2 B1 K3 180.0 . 15_554 ?
K1 B1 K3 94.1(2) . 15_554 ?
K1 B1 K3 94.1(2) 15_554 15_554 ?
O2 B2 O3 123.7(7) . . ?
O2 B2 O5 118.4(7) . . ?
O3 B2 O5 117.9(7) . . ?
O2 B2 K3 60.0(4) . . ?
O3 B2 K3 144.6(5) . . ?
O5 B2 K3 70.7(4) . . ?
O2 B2 K1 59.4(4) . 2_655 ?
O3 B2 K1 136.2(5) . 2_655 ?
O5 B2 K1 77.1(5) . 2_655 ?
K3 B2 K1 78.24(19) . 2_655 ?
O2 B2 K2 90.4(4) . . ?
O3 B2 K2 51.1(3) . . ?
O5 B2 K2 131.0(5) . . ?
K3 B2 K2 150.4(3) . . ?
K1 B2 K2 87.1(2) 2_655 . ?
O2 B2 K1 96.5(5) . . ?
O3 B2 K1 47.7(3) . . ?
O5 B2 K1 126.3(5) . . ?
K3 B2 K1 98.3(2) . . ?
K1 B2 K1 154.3(3) 2_655 . ?
K2 B2 K1 83.85(18) . . ?
O1 B3 O4 120.8(9) . . ?
O1 B3 O5 120.5(9) . . ?
O4 B3 O5 118.7(7) . . ?
O1 B3 Sr1 30.9(5) . 13_444 ?
O4 B3 Sr1 90.9(5) . 13_444 ?
O5 B3 Sr1 149.4(6) . 13_444 ?
O1 B3 K3 84.2(6) . 15_554 ?
O4 B3 K3 55.3(4) . 15_554 ?
O5 B3 K3 132.1(6) . 15_554 ?
Sr1 B3 K3 69.71(19) 13_444 15_554 ?
O1 B3 K1 100.3(6) . 15_554 ?
O4 B3 K1 48.1(4) . 15_554 ?
O5 B3 K1 119.4(5) . 15_554 ?
Sr1 B3 K1 73.8(2) 13_444 15_554 ?
K3 B3 K1 91.4(3) 15_554 15_554 ?

loop_
_geom_bond_atom_site_label_1
_geom_bond_atom_site_label_2
_geom_bond_distance
_geom_bond_site_symmetry_2
_geom_bond_publ_flag
Sc2 O1 2.228(6) 3 ?
Sc2 O1 2.228(6) 4_556 ?
Sc2 O1 2.228(6) 5_556 ?
Sc2 O1 2.228(6) 2 ?
Sc2 O1 2.228(6) 6_556 ?
Sc2 O1 2.228(6) . ?
Sc2 Sr1 3.2615(16) 13_444 ?
Sc2 Sr1 3.2615(16) 10_446 ?
Sc1 O2 2.124(6) 2_655 ?
Sc1 O2 2.124(6) . ?
Sc1 O2 2.124(6) 3_665 ?
Sc1 O1 2.310(7) 7 ?
Sc1 O1 2.310(7) 9 ?
Sc1 O1 2.310(7) 8 ?
Sc1 K3 3.8701(4) 2_655 ?
Sc1 K3 3.8701(4) 3_665 ?
Sc1 K3 3.8702(4) . ?
Sc1 K2 4.1310(16) . ?
Sc1 K1 4.1663(7) 2_655 ?
K1 O3 2.762(5) . ?
K1 O3 2.762(5) 4_556 ?
K1 O2 2.853(6) 3_665 ?
K1 O2 2.853(6) 6_666 ?
K1 O4 2.857(6) 17 ?
K1 O4 2.857(6) 8 ?
K1 O5 3.274(7) 6_666 ?
K1 O5 3.274(7) 3_665 ?
K1 B2 3.291(9) 6_666 ?
K1 B2 3.291(9) 3_665 ?
K1 B1 3.4030(18) . ?
K1 B1 3.4031(18) 8 ?
K2 O3 2.667(5) 17 ?
K2 O3 2.667(5) 2_655 ?
K2 O3 2.667(5) 3_665 ?
K2 O3 2.667(5) . ?
K2 O3 2.667(5) 18_655 ?
K2 O3 2.667(5) 16_545 ?
K2 B1 3.266(13) 2_655 ?
K2 B1 3.266(13) 3_665 ?
K2 B1 3.266(13) . ?
K2 B2 3.305(7) . ?
K2 B2 3.305(7) 17 ?
K2 B2 3.305(7) 2_655 ?
K3 O2 2.716(5) 12_556 ?
K3 O2 2.716(5) . ?
K3 O4 2.869(6) 8 ?
K3 O4 2.869(6) 4_556 ?
K3 O5 2.968(6) . ?
K3 O5 2.968(6) 12_556 ?
K3 B2 3.123(7) 12_556 ?
K3 B2 3.123(7) . ?
K3 O1 3.286(8) 5_556 ?
K3 O1 3.286(8) 9 ?
K3 B3 3.417(9) 4_556 ?
K3 B3 3.417(9) 8 ?
O1 B3 1.339(10) . ?
O2 B2 1.332(10) . ?
O3 B2 1.374(9) . ?
O3 B1 1.475(9) . ?
O4 B3 1.364(11) . ?
O4 B1 1.457(9) . ?
O5 B2 1.388(10) . ?
O5 B3 1.400(12) . ?
